data_7701735
loop_
_publ_author_name
'Fan, Xi'
'Fu, Hao'
'Zhang, Lei'
'Zhang, Jian'

_publ_section_title
;
 Pyrazole-thermal synthesis: a new approach towards N-rich titanium-oxo
 clusters with photochromic behaviors.
;
_journal_issue 23
_journal_name_full 'Dalton transactions (Cambridge, England : 2003)'
_journal_page_first 8049
_journal_page_last 8052
_journal_paper_doi 10.1039/c9dt01628g
_journal_volume 48
_journal_year 2019
_chemical_formula_moiety 'C24 H30 N4 O7 Ti2, C3 H4 N2'
_chemical_formula_sum 'C26 H34 N7 O7 Ti2'
_chemical_formula_weight 652.40
_space_group_crystal_system triclinic
_space_group_IT_number 2
_space_group_name_Hall '-P 1'
_space_group_name_H-M_alt 'P -1'
_atom_sites_solution_hydrogens geom
_atom_sites_solution_primary dual
_audit_creation_date 2019-05-06
_audit_creation_method
;
Olex2 1.2
(compiled 2018.05.29 svn.r3508 for OlexSys, GUI svn.r5506)
;
_audit_update_record
;
2019-05-06 deposited with the CCDC.	2019-05-09 downloaded from the CCDC.
;
_cell_angle_alpha 101.117(4)
_cell_angle_beta 96.655(8)
_cell_angle_gamma 98.380(5)
_cell_formula_units_Z 2
_cell_length_a 11.235(5)
_cell_length_b 11.733(5)
_cell_length_c 12.526(6)
_cell_measurement_reflns_used 4612
_cell_measurement_temperature 293(2)
_cell_measurement_theta_max 27.5087
_cell_measurement_theta_min 3.3521
_cell_volume 1585.2(12)
_computing_molecular_graphics 'Olex2 (Dolomanov et al., 2009)'
_computing_publication_material 'Olex2 (Dolomanov et al., 2009)'
_computing_structure_refinement 'ShelXL (Sheldrick, 2015)'
_computing_structure_solution 'ShelXT (Sheldrick, 2015)'
_diffrn_ambient_temperature 293(2)
_diffrn_measured_fraction_theta_full 0.959
_diffrn_measured_fraction_theta_max 0.937
_diffrn_measurement_device_type
;
Saturn724+ (2x2 bin mode)
;
_diffrn_measurement_method CCD_Profile_fitting
_diffrn_radiation_type MoK\a
_diffrn_radiation_wavelength 0.71073
_diffrn_reflns_av_R_equivalents 0.0200
_diffrn_reflns_av_unetI/netI 0.0286
_diffrn_reflns_Laue_measured_fraction_full 0.959
_diffrn_reflns_Laue_measured_fraction_max 0.937
_diffrn_reflns_limit_h_max 12
_diffrn_reflns_limit_h_min -13
_diffrn_reflns_limit_k_max 15
_diffrn_reflns_limit_k_min -15
_diffrn_reflns_limit_l_max 16
_diffrn_reflns_limit_l_min -16
_diffrn_reflns_number 12496
_diffrn_reflns_point_group_measured_fraction_full 0.959
_diffrn_reflns_point_group_measured_fraction_max 0.937
_diffrn_reflns_theta_full 25.242
_diffrn_reflns_theta_max 27.508
_diffrn_reflns_theta_min 3.352
_exptl_absorpt_coefficient_mu 0.556
_exptl_crystal_colour Red
_exptl_crystal_density_diffrn 1.367
_exptl_crystal_description Prism
_exptl_crystal_F_000 678
_exptl_crystal_size_max 0.25
_exptl_crystal_size_mid 0.1
_exptl_crystal_size_min 0.1
_refine_diff_density_max 0.619
_refine_diff_density_min -0.647
_refine_diff_density_rms 0.070
_refine_ls_extinction_method none
_refine_ls_goodness_of_fit_ref 1.059
_refine_ls_hydrogen_treatment constr
_refine_ls_matrix_type full
_refine_ls_number_parameters 375
_refine_ls_number_reflns 6842
_refine_ls_number_restraints 2
_refine_ls_restrained_S_all 1.061
_refine_ls_R_factor_all 0.0680
_refine_ls_R_factor_gt 0.0586
_refine_ls_shift/su_max 0.007
_refine_ls_shift/su_mean 0.001
_refine_ls_structure_factor_coef Fsqd
_refine_ls_weighting_details 'w=1/[\s^2^(Fo^2^)+(0.1370P)^2^+0.1244P] where P=(Fo^2^+2Fc^2^)/3'
_refine_ls_weighting_scheme calc
_refine_ls_wR_factor_gt 0.1859
_refine_ls_wR_factor_ref 0.1951
_reflns_Friedel_coverage 0.000
_reflns_number_gt 5454
_reflns_number_total 6842
_reflns_threshold_expression 'I > 2\s(I)'
_cod_data_source_file c9dt01628g2.cif
_cod_data_source_block PTC-195
_cod_original_cell_volume 1585.3(12)
_cod_database_code 7701735
_shelx_shelxl_version_number 2017/1
_shelx_space_group_comment
;
The symmetry employed for this shelxl refinement is uniquely defined
by the following loop, which should always be used as a source of
symmetry information in preference to the above space-group names.
They are only intended as comments.
;
_olex2_refinement_description
;
1. Fixed Uiso
 At 1.2 times of:
  All C(H) groups, All N(H) groups
 At 1.5 times of:
  All C(H,H,H) groups
2. Restrained distances
 H00E-H00Z
 2 with sigma of 0.02
 H00F-H00Z
 2 with sigma of 0.02
3.a :
 N00Y(N010,C4,C5,C6)
3.b Ternary CH refined with riding coordinates:
 C00Z(H00Z), C012(H012)
3.c Aromatic/amide H refined with riding coordinates:
 N00A(H00A), N00B(H00B), C00H(H00H), C00I(H00I), C00J(H00J), C00K(H00K),
 C00L(H00L), C00M(H00M), C00N(H00N), C00P(H00P), C00Q(H00Q), C00R(H00R),
 C00S(H00S), C00T(H00T), C00U(H00U), C00V(H00V), N00Y(H00Y), C4(H4), C5(H5),
 C6(H6)
3.d Idealised Me refined as rotating group:
 C00W(H00C,H00D,H00E), C00X(H00F,H00G,H00O), C011(H01A,H01B,H01C), C013(H01D,
 H01E,H01F)
;
_olex2_submission_special_instructions 'No special instructions were received'

loop_
_space_group_symop_operation_xyz
'x, y, z'
'-x, -y, -z'

loop_
_atom_site_label
_atom_site_type_symbol
_atom_site_fract_x
_atom_site_fract_y
_atom_site_fract_z
_atom_site_U_iso_or_equiv
_atom_site_adp_type
_atom_site_occupancy
_atom_site_site_symmetry_order
_atom_site_calc_flag
_atom_site_refinement_flags_posn
Ti01 Ti 0.44223(4) 0.39084(3) 0.54324(3) 0.04165(16) Uani 1 1 d .
Ti02 Ti 0.64037(4) 0.37616(4) 0.32739(3) 0.04675(17) Uani 1 1 d .
O003 O 0.54636(15) 0.42876(14) 0.43472(12) 0.0413(3) Uani 1 1 d .
O004 O 0.29892(16) 0.36530(15) 0.41515(13) 0.0505(4) Uani 1 1 d .
O005 O 0.67598(17) 0.55974(15) 0.35139(14) 0.0493(4) Uani 1 1 d .
O006 O 0.56060(17) 0.37706(16) 0.64404(14) 0.0546(4) Uani 1 1 d .
O007 O 0.3844(2) 0.22562(16) 0.52040(17) 0.0618(5) Uani 1 1 d .
O008 O 0.74782(19) 0.40101(19) 0.22171(15) 0.0638(5) Uani 1 1 d .
N009 N 0.7948(2) 0.3790(2) 0.44792(18) 0.0552(5) Uani 1 1 d .
N00A N 0.3753(2) 0.3646(2) 0.21101(17) 0.0604(6) Uani 1 1 d .
H00A H 0.349784 0.368479 0.273532 0.073 Uiso 1 1 calc R
N00B N 0.8316(2) 0.4574(2) 0.54364(18) 0.0583(5) Uani 1 1 d .
H00B H 0.795419 0.515007 0.566964 0.070 Uiso 1 1 calc R
O00C O 0.6115(2) 0.22129(17) 0.30068(17) 0.0669(5) Uani 1 1 d .
N00D N 0.4936(2) 0.3757(2) 0.19829(16) 0.0561(5) Uani 1 1 d .
C00E C 0.2314(2) 0.2549(2) 0.3939(2) 0.0579(7) Uani 1 1 d .
C00F C 0.7484(2) 0.6022(3) 0.2828(2) 0.0546(6) Uani 1 1 d .
C00G C 0.2792(3) 0.1778(2) 0.4518(3) 0.0648(7) Uani 1 1 d .
C00H C 0.7826(3) 0.7181(3) 0.2787(2) 0.0689(8) Uani 1 1 d .
H00H H 0.752561 0.776775 0.323439 0.083 Uiso 1 1 calc R
C00I C 0.8752(3) 0.3042(3) 0.4438(3) 0.0745(8) Uani 1 1 d .
H00I H 0.872375 0.240150 0.386185 0.089 Uiso 1 1 calc R
C00J C 0.4933(3) 0.3650(3) 0.0904(2) 0.0751(9) Uani 1 1 d .
H00J H 0.562845 0.370004 0.056600 0.090 Uiso 1 1 calc R
C00K C 0.3024(3) 0.3469(3) 0.1154(2) 0.0793(9) Uani 1 1 d .
H00K H 0.217968 0.337388 0.105252 0.095 Uiso 1 1 calc R
C00L C 0.8619(3) 0.7477(4) 0.2078(3) 0.0890(12) Uani 1 1 d .
H00L H 0.886304 0.826284 0.205467 0.107 Uiso 1 1 calc R
C00M C 0.8676(3) 0.5431(4) 0.1403(3) 0.0820(10) Uani 1 1 d .
H00M H 0.894777 0.484737 0.092594 0.098 Uiso 1 1 calc R
C00N C 0.9308(3) 0.4343(3) 0.5975(3) 0.0775(9) Uani 1 1 d .
H00N H 0.972682 0.477207 0.665048 0.093 Uiso 1 1 calc R
C00O C 0.7887(3) 0.5121(3) 0.2124(2) 0.0623(7) Uani 1 1 d .
C00P C 0.1263(3) 0.2164(3) 0.3192(3) 0.0746(9) Uani 1 1 d .
H00P H 0.095012 0.266612 0.278538 0.090 Uiso 1 1 calc R
C00Q C 0.9609(3) 0.3345(4) 0.5347(3) 0.0860(11) Uani 1 1 d .
H00Q H 1.025663 0.296621 0.551352 0.103 Uiso 1 1 calc R
C00R C 0.9049(3) 0.6591(5) 0.1401(3) 0.0952(13) Uani 1 1 d .
H00R H 0.959870 0.679219 0.093913 0.114 Uiso 1 1 calc R
C00S C 0.0680(4) 0.1000(4) 0.3063(4) 0.1008(14) Uani 1 1 d .
H00S H -0.002155 0.072186 0.255190 0.121 Uiso 1 1 calc R
C00T C 0.3752(4) 0.3455(4) 0.0351(3) 0.0926(12) Uani 1 1 d .
H00T H 0.350868 0.333860 -0.040243 0.111 Uiso 1 1 calc R
C00U C 0.2201(4) 0.0640(3) 0.4385(4) 0.1005(13) Uani 1 1 d .
H00U H 0.252778 0.012919 0.477293 0.121 Uiso 1 1 calc R
C00V C 0.1122(5) 0.0256(4) 0.3676(5) 0.1143(15) Uani 1 1 d .
H00V H 0.069519 -0.050070 0.361201 0.137 Uiso 1 1 calc R
C00W C 0.6755(6) 0.2256(5) 0.6586(5) 0.137(2) Uani 1 1 d .
H00C H 0.703697 0.251789 0.596424 0.206 Uiso 1 1 calc GR
H00D H 0.625274 0.149243 0.634323 0.206 Uiso 1 1 calc GR
H00E H 0.744079 0.220813 0.709938 0.206 Uiso 1 1 calc DGR
C00X C 0.5718(6) 0.3183(5) 0.8142(3) 0.135(2) Uani 1 1 d .
H00F H 0.635142 0.304358 0.865992 0.203 Uiso 1 1 calc DGR
H00G H 0.499079 0.262752 0.811093 0.203 Uiso 1 1 calc GR
H00O H 0.556185 0.396989 0.837091 0.203 Uiso 1 1 calc GR
N00Y N 0.8305(5) 0.2213(4) 0.0810(3) 0.1390(18) Uani 1 1 d .
H00Y H 0.800114 0.271702 0.124326 0.167 Uiso 1 1 calc R
N010 N 0.9435(4) 0.2236(4) 0.0744(4) 0.184(3) Uani 1 1 d G
C4 C 0.9534(6) 0.1346(5) 0.0011(5) 0.225(6) Uani 1 1 d G
H4 H 1.025709 0.114976 -0.020316 0.270 Uiso 1 1 calc R
C5 C 0.8465(7) 0.0771(6) -0.0377(5) 0.246(6) Uani 1 1 d G
H5 H 0.827371 0.008459 -0.092224 0.295 Uiso 1 1 calc R
C6 C 0.7705(5) 0.1307(6) 0.0117(6) 0.226(5) Uani 1 1 d G
H6 H 0.686409 0.107790 -0.000548 0.271 Uiso 1 1 calc R
C00Z C 0.6086(6) 0.3049(5) 0.7092(3) 0.137(2) Uani 1 1 d .
H00Z H 0.681954 0.364263 0.737408 0.165 Uiso 1 1 calc DR
C011 C 0.6556(8) 0.0295(5) 0.2741(10) 0.251(5) Uani 1 1 d .
H01A H 0.731179 0.078269 0.271380 0.376 Uiso 1 1 calc GR
H01B H 0.633949 -0.030603 0.207907 0.376 Uiso 1 1 calc GR
H01C H 0.664373 -0.006679 0.336427 0.376 Uiso 1 1 calc GR
C012 C 0.5626(6) 0.1001(4) 0.2839(6) 0.141(2) Uani 1 1 d .
H012 H 0.538143 0.092686 0.355134 0.169 Uiso 1 1 calc R
C013 C 0.4531(6) 0.0650(5) 0.2117(7) 0.168(3) Uani 1 1 d .
H01D H 0.394075 0.110435 0.238510 0.252 Uiso 1 1 calc GR
H01E H 0.423816 -0.017163 0.206924 0.252 Uiso 1 1 calc GR
H01F H 0.466006 0.077618 0.140164 0.252 Uiso 1 1 calc GR

loop_
_atom_site_aniso_label
_atom_site_aniso_U_11
_atom_site_aniso_U_22
_atom_site_aniso_U_33
_atom_site_aniso_U_23
_atom_site_aniso_U_13
_atom_site_aniso_U_12
Ti01 0.0372(3) 0.0486(2) 0.0367(2) 0.00671(16) 0.00257(17) 0.00501(17)
Ti02 0.0418(3) 0.0585(3) 0.0380(2) 0.00302(18) 0.00536(19) 0.0124(2)
O003 0.0360(9) 0.0502(8) 0.0349(7) 0.0042(6) 0.0028(6) 0.0069(6)
O004 0.0374(10) 0.0633(9) 0.0423(8) 0.0006(7) -0.0013(7) 0.0007(7)
O005 0.0446(10) 0.0611(9) 0.0410(8) 0.0099(7) 0.0100(7) 0.0037(7)
O006 0.0546(11) 0.0648(10) 0.0457(9) 0.0154(7) 0.0005(8) 0.0158(8)
O007 0.0640(13) 0.0508(9) 0.0642(11) 0.0075(8) 0.0022(10) 0.0017(8)
O008 0.0572(13) 0.0891(14) 0.0466(9) 0.0059(9) 0.0166(9) 0.0222(10)
N009 0.0409(12) 0.0716(13) 0.0539(12) 0.0110(10) 0.0054(10) 0.0169(10)
N00A 0.0496(14) 0.0872(15) 0.0388(10) 0.0060(10) -0.0003(10) 0.0090(11)
N00B 0.0420(13) 0.0747(13) 0.0546(12) 0.0122(10) -0.0028(10) 0.0090(10)
O00C 0.0712(14) 0.0574(10) 0.0643(12) -0.0027(9) 0.0009(10) 0.0143(9)
N00D 0.0542(14) 0.0728(13) 0.0354(9) 0.0024(9) 0.0008(9) 0.0089(10)
C00E 0.0415(15) 0.0672(15) 0.0521(13) -0.0125(11) 0.0089(11) -0.0007(11)
C00F 0.0361(14) 0.0825(17) 0.0419(12) 0.0148(11) 0.0015(10) 0.0012(12)
C00G 0.0611(19) 0.0570(14) 0.0672(17) -0.0014(12) 0.0106(15) -0.0009(12)
C00H 0.0603(19) 0.0859(19) 0.0524(14) 0.0172(14) 0.0015(13) -0.0116(15)
C00I 0.0508(19) 0.091(2) 0.088(2) 0.0186(17) 0.0110(16) 0.0313(16)
C00J 0.072(2) 0.111(2) 0.0360(12) 0.0087(14) 0.0026(13) 0.0101(18)
C00K 0.059(2) 0.116(3) 0.0513(15) 0.0089(16) -0.0117(14) 0.0051(18)
C00L 0.073(2) 0.117(3) 0.0667(19) 0.033(2) 0.0031(18) -0.030(2)
C00M 0.057(2) 0.140(3) 0.0517(16) 0.0225(19) 0.0167(15) 0.014(2)
C00N 0.0496(18) 0.104(2) 0.076(2) 0.0257(18) -0.0107(15) 0.0102(16)
C00O 0.0422(15) 0.100(2) 0.0429(12) 0.0150(13) 0.0068(11) 0.0050(13)
C00P 0.0466(18) 0.088(2) 0.0710(18) -0.0178(15) 0.0023(15) 0.0050(14)
C00Q 0.0452(19) 0.112(3) 0.110(3) 0.043(2) 0.0005(19) 0.0254(18)
C00R 0.062(2) 0.159(4) 0.0611(19) 0.040(2) 0.0127(17) -0.017(2)
C00S 0.058(2) 0.104(3) 0.104(3) -0.035(2) -0.002(2) -0.018(2)
C00T 0.081(3) 0.147(3) 0.0391(14) 0.0104(17) -0.0081(16) 0.009(2)
C00U 0.107(3) 0.0646(18) 0.108(3) 0.0002(19) -0.005(3) -0.0143(19)
C00V 0.099(3) 0.074(2) 0.137(4) -0.012(2) -0.009(3) -0.023(2)
C00W 0.177(5) 0.136(4) 0.156(5) 0.083(4) 0.075(4) 0.104(4)
C00X 0.219(6) 0.147(4) 0.075(2) 0.057(3) 0.041(3) 0.087(4)
N00Y 0.162(5) 0.155(4) 0.112(3) 0.011(3) 0.059(3) 0.058(4)
N010 0.194(6) 0.172(5) 0.225(7) 0.058(5) 0.130(6) 0.064(4)
C4 0.334(15) 0.198(8) 0.238(10) 0.094(7) 0.194(11) 0.168(9)
C5 0.154(8) 0.312(14) 0.214(10) -0.082(9) 0.037(8) 0.026(8)
C6 0.190(8) 0.224(9) 0.203(8) -0.110(7) 0.013(7) 0.059(7)
C00Z 0.191(5) 0.209(5) 0.065(2) 0.060(3) 0.031(3) 0.154(5)
C011 0.197(8) 0.090(4) 0.455(16) 0.062(6) -0.030(9) 0.047(4)
C012 0.131(5) 0.070(2) 0.196(6) -0.004(3) -0.019(4) 0.011(3)
C013 0.152(6) 0.085(3) 0.227(7) 0.002(4) -0.044(5) -0.012(3)

loop_
_atom_type_symbol
_atom_type_description
_atom_type_scat_dispersion_real
_atom_type_scat_dispersion_imag
_atom_type_scat_source
C C 0.0033 0.0016 'International Tables Vol C Tables 4.2.6.8 and 6.1.1.4'
H H 0.0000 0.0000 'International Tables Vol C Tables 4.2.6.8 and 6.1.1.4'
N N 0.0061 0.0033 'International Tables Vol C Tables 4.2.6.8 and 6.1.1.4'
O O 0.0106 0.0060 'International Tables Vol C Tables 4.2.6.8 and 6.1.1.4'
Ti Ti 0.2776 0.4457 'International Tables Vol C Tables 4.2.6.8 and 6.1.1.4'

loop_
_geom_angle_atom_site_label_1
_geom_angle_atom_site_label_2
_geom_angle_atom_site_label_3
_geom_angle
_geom_angle_site_symmetry_1
_geom_angle_site_symmetry_3
Ti01 Ti01 Ti02 71.02(3) 2_666 2_666
O003 Ti01 Ti01 37.75(5) 2_666 2_666
O003 Ti01 Ti01 40.00(5) . 2_666
O003 Ti01 Ti02 111.01(5) . 2_666
O003 Ti01 Ti02 33.28(5) 2_666 2_666
O003 Ti01 O003 77.75(7) . 2_666
O003 Ti01 O004 90.47(7) 2_666 .
O003 Ti01 O004 85.20(8) . .
O003 Ti01 O005 149.22(8) . 2_666
O004 Ti01 Ti01 87.31(6) . 2_666
O004 Ti01 Ti02 92.18(5) . 2_666
O005 Ti01 Ti01 109.85(6) 2_666 2_666
O005 Ti01 Ti02 39.40(5) 2_666 2_666
O005 Ti01 O003 72.43(7) 2_666 2_666
O005 Ti01 O004 87.57(8) 2_666 .
O006 Ti01 Ti01 102.48(7) . 2_666
O006 Ti01 Ti02 99.19(6) . 2_666
O006 Ti01 O003 102.60(8) . 2_666
O006 Ti01 O003 96.65(8) . .
O006 Ti01 O004 166.90(8) . .
O006 Ti01 O005 97.08(9) . 2_666
O006 Ti01 O007 89.14(9) . .
O007 Ti01 Ti01 150.17(7) . 2_666
O007 Ti01 Ti02 134.72(7) . 2_666
O007 Ti01 O003 112.06(8) . .
O007 Ti01 O003 163.98(8) . 2_666
O007 Ti01 O004 78.20(8) . .
O007 Ti01 O005 95.57(9) . 2_666
O003 Ti02 Ti01 37.23(5) . 2_666
O003 Ti02 O005 75.37(7) . .
O003 Ti02 O008 152.79(9) . .
O003 Ti02 N009 92.94(8) . .
O003 Ti02 N00D 90.50(9) . .
O005 Ti02 Ti01 38.41(5) . 2_666
O005 Ti02 N009 91.08(8) . .
O005 Ti02 N00D 87.91(8) . .
O008 Ti02 Ti01 115.56(7) . 2_666
O008 Ti02 O005 77.52(8) . .
O008 Ti02 N009 89.93(10) . .
O008 Ti02 N00D 86.12(9) . .
N009 Ti02 Ti01 96.03(7) . 2_666
N009 Ti02 N00D 176.05(9) . .
O00C Ti02 Ti01 143.73(8) . 2_666
O00C Ti02 O003 106.94(9) . .
O00C Ti02 O005 177.29(8) . .
O00C Ti02 O008 100.09(10) . .
O00C Ti02 N009 90.20(10) . .
O00C Ti02 N00D 90.65(10) . .
N00D Ti02 Ti01 85.55(6) . 2_666
Ti01 O003 Ti01 102.25(7) . 2_666
Ti02 O003 Ti01 148.22(9) . .
Ti02 O003 Ti01 109.49(8) . 2_666
C00E O004 Ti01 112.66(17) . .
Ti01 O005 Ti02 102.19(7) 2_666 .
C00F O005 Ti01 141.69(17) . 2_666
C00F O005 Ti02 114.82(16) . .
C00Z O006 Ti01 147.0(3) . .
C00G O007 Ti01 119.12(18) . .
C00O O008 Ti02 119.13(17) . .
N00B N009 Ti02 126.84(17) . .
N00B N009 C00I 105.2(2) . .
C00I N009 Ti02 128.0(2) . .
N00D N00A H00A 123.9 . .
C00K N00A H00A 123.9 . .
C00K N00A N00D 112.1(2) . .
N009 N00B H00B 124.4 . .
C00N N00B N009 111.2(3) . .
C00N N00B H00B 124.4 . .
C012 O00C Ti02 167.5(3) . .
N00A N00D Ti02 124.19(16) . .
C00J N00D Ti02 130.1(2) . .
C00J N00D N00A 104.7(2) . .
O004 C00E C00G 114.5(2) . .
O004 C00E C00P 125.2(3) . .
C00P C00E C00G 120.3(3) . .
O005 C00F C00H 126.8(3) . .
O005 C00F C00O 112.4(2) . .
C00H C00F C00O 120.9(3) . .
O007 C00G C00E 114.5(2) . .
O007 C00G C00U 124.9(3) . .
C00U C00G C00E 120.6(3) . .
C00F C00H H00H 120.1 . .
C00F C00H C00L 119.9(3) . .
C00L C00H H00H 120.1 . .
N009 C00I H00I 124.4 . .
N009 C00I C00Q 111.1(3) . .
C00Q C00I H00I 124.4 . .
N00D C00J H00J 124.6 . .
N00D C00J C00T 110.9(3) . .
C00T C00J H00J 124.6 . .
N00A C00K H00K 126.5 . .
N00A C00K C00T 107.1(3) . .
C00T C00K H00K 126.5 . .
C00H C00L H00L 120.2 . .
C00H C00L C00R 119.6(3) . .
C00R C00L H00L 120.2 . .
C00O C00M H00M 120.0 . .
C00R C00M H00M 120.0 . .
C00R C00M C00O 120.0(4) . .
N00B C00N H00N 126.3 . .
N00B C00N C00Q 107.5(3) . .
C00Q C00N H00N 126.2 . .
O008 C00O C00F 116.1(2) . .
O008 C00O C00M 125.3(3) . .
C00M C00O C00F 118.6(3) . .
C00E C00P H00P 120.9 . .
C00E C00P C00S 118.2(4) . .
C00S C00P H00P 120.9 . .
C00I C00Q C00N 104.9(3) . .
C00I C00Q H00Q 127.5 . .
C00N C00Q H00Q 127.5 . .
C00L C00R H00R 119.5 . .
C00M C00R C00L 121.0(3) . .
C00M C00R H00R 119.5 . .
C00P C00S H00S 119.3 . .
C00V C00S C00P 121.4(4) . .
C00V C00S H00S 119.3 . .
C00J C00T H00T 127.4 . .
C00K C00T C00J 105.2(3) . .
C00K C00T H00T 127.4 . .
C00G C00U H00U 120.1 . .
C00G C00U C00V 119.8(4) . .
C00V C00U H00U 120.1 . .
C00S C00V C00U 119.6(4) . .
C00S C00V H00V 120.2 . .
C00U C00V H00V 120.2 . .
H00C C00W H00D 109.5 . .
H00C C00W H00E 109.5 . .
H00D C00W H00E 109.5 . .
C00Z C00W H00C 109.5 . .
C00Z C00W H00D 109.5 . .
C00Z C00W H00E 109.5 . .
H00F C00X H00G 109.5 . .
H00F C00X H00O 109.5 . .
H00G C00X H00O 109.5 . .
C00Z C00X H00F 109.5 . .
C00Z C00X H00G 109.5 . .
C00Z C00X H00O 109.5 . .
N010 N00Y H00Y 126.0 . .
N010 N00Y C6 108.0 . .
C6 N00Y H00Y 126.0 . .
N00Y N010 C4 108.0 . .
N010 C4 H4 126.0 . .
C5 C4 N010 108.0 . .
C5 C4 H4 126.0 . .
C4 C5 H5 126.0 . .
C4 C5 C6 108.0 . .
C6 C5 H5 126.0 . .
N00Y C6 C5 108.0 . .
N00Y C6 H6 126.0 . .
C5 C6 H6 126.0 . .
O006 C00Z H00Z 91.6 . .
C00W C00Z O006 116.0(3) . .
C00W C00Z C00X 129.9(4) . .
C00W C00Z H00Z 91.6 . .
C00X C00Z O006 113.9(3) . .
C00X C00Z H00Z 91.6 . .
H01A C011 H01B 109.5 . .
H01A C011 H01C 109.5 . .
H01B C011 H01C 109.5 . .
C012 C011 H01A 109.5 . .
C012 C011 H01B 109.5 . .
C012 C011 H01C 109.5 . .
O00C C012 C011 111.3(5) . .
O00C C012 H012 103.1 . .
C011 C012 H012 103.1 . .
C013 C012 O00C 114.2(5) . .
C013 C012 C011 119.5(6) . .
C013 C012 H012 103.1 . .
C012 C013 H01D 109.5 . .
C012 C013 H01E 109.5 . .
C012 C013 H01F 109.5 . .
H01D C013 H01E 109.5 . .
H01D C013 H01F 109.5 . .
H01E C013 H01F 109.5 . .

loop_
_geom_bond_atom_site_label_1
_geom_bond_atom_site_label_2
_geom_bond_distance
_geom_bond_site_symmetry_2
Ti01 O003 1.9659(17) .
Ti01 O003 2.0641(19) 2_666
Ti01 O004 2.0813(19) .
Ti01 O005 2.0441(19) 2_666
Ti01 O006 1.7724(18) .
Ti01 O007 1.907(2) .
Ti02 O003 1.8718(17) .
Ti02 O005 2.088(2) .
Ti02 O008 1.926(2) .
Ti02 N009 2.156(2) .
Ti02 O00C 1.757(2) .
Ti02 N00D 2.170(2) .
O004 C00E 1.363(3) .
O005 C00F 1.363(3) .
O006 C00Z 1.404(4) .
O007 C00G 1.355(4) .
O008 C00O 1.349(4) .
N009 N00B 1.343(3) .
N009 C00I 1.347(4) .
N00A H00A 0.8600 .
N00A N00D 1.348(3) .
N00A C00K 1.332(4) .
N00B H00B 0.8600 .
N00B C00N 1.325(4) .
O00C C012 1.414(5) .
N00D C00J 1.333(3) .
C00E C00G 1.391(4) .
C00E C00P 1.378(4) .
C00F C00H 1.371(4) .
C00F C00O 1.404(4) .
C00G C00U 1.372(4) .
C00H H00H 0.9300 .
C00H C00L 1.383(4) .
C00I H00I 0.9300 .
C00I C00Q 1.357(5) .
C00J H00J 0.9300 .
C00J C00T 1.389(5) .
C00K H00K 0.9300 .
C00K C00T 1.367(5) .
C00L H00L 0.9300 .
C00L C00R 1.391(6) .
C00M H00M 0.9300 .
C00M C00O 1.397(4) .
C00M C00R 1.365(6) .
C00N H00N 0.9300 .
C00N C00Q 1.388(5) .
C00P H00P 0.9300 .
C00P C00S 1.396(5) .
C00Q H00Q 0.9300 .
C00R H00R 0.9300 .
C00S H00S 0.9300 .
C00S C00V 1.377(7) .
C00T H00T 0.9300 .
C00U H00U 0.9300 .
C00U C00V 1.378(6) .
C00V H00V 0.9300 .
C00W H00C 0.9600 .
C00W H00D 0.9600 .
C00W H00E 0.9600 .
C00W C00Z 1.386(5) .
C00X H00F 0.9600 .
C00X H00G 0.9600 .
C00X H00O 0.9600 .
C00X C00Z 1.412(5) .
N00Y H00Y 0.8600 .
N00Y N010 1.279(3) .
N00Y C6 1.279(3) .
N010 C4 1.279(3) .
C4 H4 0.9300 .
C4 C5 1.279(3) .
C5 H5 0.9300 .
C5 C6 1.279(3) .
C6 H6 0.9300 .
C00Z H00Z 0.9800 .
C011 H01A 0.9600 .
C011 H01B 0.9600 .
C011 H01C 0.9600 .
C011 C012 1.427(8) .
C012 H012 0.9800 .
C012 C013 1.397(8) .
C013 H01D 0.9600 .
C013 H01E 0.9600 .
C013 H01F 0.9600 .
